data_9012873
loop_
_publ_author_name
'Messien, P.'
'Baiwir, M.'
'Tavernier, B.'

_publ_section_title
;
 Structure cristalline du sulfure mixte d'argent et d'or
;
_journal_name_full 'Bulletin de la Societe Royal des Sciences de Liege'
_journal_page_first 727
_journal_page_last 733
_journal_volume 35
_journal_year 1966
_chemical_compound_source Synthetic
_chemical_formula_sum 'Ag3 Au S2'
_chemical_name_mineral Uytenbogaardtite
_space_group_IT_number 213
_symmetry_space_group_name_Hall 'P 4bd 2ab 3'
_symmetry_space_group_name_H-M 'P 41 3 2'
_cell_angle_alpha 90
_cell_angle_beta 90
_cell_angle_gamma 90
_cell_length_a 9.72
_cell_length_b 9.72
_cell_length_c 9.72
_cell_formula_units_Z 8
_cell_volume 918.330
_database_code_amcsd 0012143
_exptl_crystal_density_diffrn 8.458
_cod_database_code 9012873

loop_
_space_group_symop_operation_xyz
x,y,z
-z,1/2+x,1/2-y
-y,1/2+z,1/2-x
-x,1/2+y,1/2-z
1/4-x,3/4+z,1/4+y
1/4-z,3/4+y,1/4+x
1/4-y,3/4+x,1/4+z
3/4-x,3/4-z,3/4-y
3/4-z,3/4-y,3/4-x
3/4-y,3/4-x,3/4-z
1/2-z,-x,1/2+y
1/2-y,-z,1/2+x
1/2-x,-y,1/2+z
1/2+z,1/2-x,-y
1/2+y,1/2-z,-x
1/2+x,1/2-y,-z
1/4+x,1/4-z,3/4+y
1/4+z,1/4-y,3/4+x
1/4+y,1/4-x,3/4+z
3/4+x,1/4+z,1/4-y
3/4+z,1/4+y,1/4-x
3/4+y,1/4+x,1/4-z
z,x,y
y,z,x

loop_
_atom_site_label
_atom_site_fract_x
_atom_site_fract_y
_atom_site_fract_z
Ag 0.36000 0.04200 0.25500
Au 0.13000 0.13000 0.13000
S1 0.30500 0.30500 0.30500
S2 0.96500 0.96500 0.96500

loop_
_cod_related_entry_id
_cod_related_entry_database
_cod_related_entry_code
1 AMCSD 0012143
